data_7234923
loop_
_publ_author_name
'Li, Maofan'
'Teng, Bing'
'Han, Shiguo'
'Yang, Tao'
'Li, Yaobin'
'Liu, Yi'
'Zhang, Xinyuan'
'Liu, Xitao'
'Luo, Junhua'
'Sun, Zhihua'

_publ_section_title
;
 Near-room-temperature tunable dielectric response induced by dual phase
 transitions in a lead-free hybrid: (C3H8N)2SbBr5
;
_journal_issue 24
_journal_name_full CrystEngComm
_journal_page_first 3740
_journal_paper_doi 10.1039/C9CE00458K
_journal_volume 21
_journal_year 2019
_chemical_formula_sum 'C6 H16 Br5 N2 Sb'
_chemical_formula_weight 637.51
_space_group_crystal_system monoclinic
_space_group_IT_number 14
_space_group_name_Hall '-P 2ybc'
_space_group_name_H-M_alt 'P 1 21/c 1'
_atom_sites_solution_hydrogens geom
_audit_creation_method SHELXL-2016/6
_audit_update_record
;
2019-05-16 deposited with the CCDC.	2019-05-16 downloaded from the CCDC.
;
_cell_angle_alpha 90
_cell_angle_beta 108.91(3)
_cell_angle_gamma 90
_cell_formula_units_Z 4
_cell_length_a 11.894(2)
_cell_length_b 19.099(4)
_cell_length_c 7.8047(16)
_cell_measurement_reflns_used 9261
_cell_measurement_temperature 270(2)
_cell_measurement_theta_max 27.29
_cell_measurement_theta_min 2.80
_cell_volume 1677.3(6)
_computing_structure_refinement 'SHELXL-2016/6 (Sheldrick, 2016)'
_diffrn_ambient_temperature 270(2)
_diffrn_measured_fraction_theta_full 0.999
_diffrn_measured_fraction_theta_max 0.994
_diffrn_measurement_device_type 'Bruker APEX-II CCD'
_diffrn_radiation_type MoK\a
_diffrn_radiation_wavelength 0.71073
_diffrn_reflns_av_R_equivalents 0.0630
_diffrn_reflns_av_unetI/netI 0.0347
_diffrn_reflns_Laue_measured_fraction_full 0.999
_diffrn_reflns_Laue_measured_fraction_max 0.994
_diffrn_reflns_limit_h_max 15
_diffrn_reflns_limit_h_min -15
_diffrn_reflns_limit_k_max 24
_diffrn_reflns_limit_k_min -24
_diffrn_reflns_limit_l_max 10
_diffrn_reflns_limit_l_min -10
_diffrn_reflns_number 31752
_diffrn_reflns_point_group_measured_fraction_full 0.999
_diffrn_reflns_point_group_measured_fraction_max 0.994
_diffrn_reflns_theta_full 25.242
_diffrn_reflns_theta_max 27.545
_diffrn_reflns_theta_min 2.133
_exptl_absorpt_coefficient_mu 13.532
_exptl_absorpt_correction_T_max 0.0949
_exptl_absorpt_correction_T_min 0.0510
_exptl_absorpt_correction_type multi-scan
_exptl_crystal_colour yellow
_exptl_crystal_density_diffrn 2.525
_exptl_crystal_description bulk
_exptl_crystal_F_000 1168
_exptl_crystal_size_max 0.3
_exptl_crystal_size_mid 0.24
_exptl_crystal_size_min 0.22
_refine_diff_density_max 0.988
_refine_diff_density_min -0.923
_refine_diff_density_rms 0.098
_refine_ls_extinction_coef 0.00152(14)
_refine_ls_extinction_expression Fc^*^=kFc[1+0.001xFc^2^\l^3^/sin(2\q)]^-1/4^
_refine_ls_extinction_method 'SHELXL-2016/6 (Sheldrick 2016)'
_refine_ls_goodness_of_fit_ref 1.019
_refine_ls_hydrogen_treatment constr
_refine_ls_matrix_type full
_refine_ls_number_parameters 131
_refine_ls_number_reflns 3862
_refine_ls_number_restraints 36
_refine_ls_restrained_S_all 1.026
_refine_ls_R_factor_all 0.0415
_refine_ls_R_factor_gt 0.0313
_refine_ls_shift/su_max 0.001
_refine_ls_shift/su_mean 0.000
_refine_ls_structure_factor_coef Fsqd
_refine_ls_weighting_details 'w=1/[\s^2^(Fo^2^)+(0.0200P)^2^+3.2000P] where P=(Fo^2^+2Fc^2^)/3'
_refine_ls_weighting_scheme calc
_refine_ls_wR_factor_gt 0.0643
_refine_ls_wR_factor_ref 0.0691
_reflns_Friedel_coverage 0.000
_reflns_number_gt 3310
_reflns_number_total 3862
_reflns_threshold_expression 'I > 2\s(I)'
_cod_data_source_file c9ce00458k2.cif
_cod_data_source_block x
_cod_original_cell_volume 1677.2(7)
_cod_original_sg_symbol_H-M 'P 21/c'
_cod_database_code 7234923
_shelx_shelxl_version_number 2016/6
_shelx_space_group_comment
;
The symmetry employed for this shelxl refinement is uniquely defined
by the following loop, which should always be used as a source of
symmetry information in preference to the above space-group names.
They are only intended as comments.
;

loop_
_space_group_symop_operation_xyz
'x, y, z'
'-x, y+1/2, -z+1/2'
'-x, -y, -z'
'x, -y-1/2, z-1/2'

loop_
_atom_site_label
_atom_site_type_symbol
_atom_site_fract_x
_atom_site_fract_y
_atom_site_fract_z
_atom_site_U_iso_or_equiv
_atom_site_adp_type
_atom_site_occupancy
_atom_site_site_symmetry_order
_atom_site_calc_flag
_atom_site_refinement_flags_posn
_atom_site_refinement_flags_adp
Sb1 Sb 0.31027(3) 0.36335(2) 0.64024(5) 0.03903(10) Uani 1 1 d . .
Br1 Br 0.26876(7) 0.46675(3) 0.41265(8) 0.05968(19) Uani 1 1 d . .
Br2 Br 0.35462(7) 0.27739(4) 0.36322(9) 0.0641(2) Uani 1 1 d . .
Br3 Br 0.06047(6) 0.32972(4) 0.49852(10) 0.06423(19) Uani 1 1 d . .
Br4 Br 0.27621(7) 0.44388(3) 0.90388(8) 0.05763(17) Uani 1 1 d . .
Br5 Br 0.54048(6) 0.40179(4) 0.76217(10) 0.06231(18) Uani 1 1 d . .
N1 N 0.0932(4) 0.1577(3) 0.5624(8) 0.0657(15) Uani 1 1 d . .
H1A H 0.102914 0.200740 0.525610 0.079 Uiso 1 1 calc R U
H1B H 0.152932 0.130635 0.557173 0.079 Uiso 1 1 calc R U
H1C H 0.092266 0.159343 0.675849 0.079 Uiso 1 1 calc R U
C1 C -0.0192(7) 0.1289(5) 0.4449(13) 0.091(2) Uani 1 1 d . U
H1 H -0.022744 0.119572 0.319733 0.109 Uiso 1 1 calc R U
C2 C -0.0838(9) 0.0824(6) 0.5162(16) 0.113(3) Uani 1 1 d . U
H2D H -0.051836 0.071254 0.644101 0.136 Uiso 1 1 calc R U
H2E H -0.125274 0.044272 0.439589 0.136 Uiso 1 1 calc R U
C3 C -0.1278(8) 0.1524(6) 0.4672(16) 0.109(3) Uani 1 1 d . U
H3A H -0.196268 0.158272 0.359291 0.131 Uiso 1 1 calc R U
H3B H -0.122734 0.185289 0.564072 0.131 Uiso 1 1 calc R U
N2 N 0.5335(5) 0.4114(3) 0.2650(10) 0.086(2) Uani 1 1 d . .
H2A H 0.493286 0.423569 0.151562 0.103 Uiso 1 1 calc R U
H2B H 0.547920 0.449281 0.335111 0.103 Uiso 1 1 calc R U
H2C H 0.490896 0.381006 0.304707 0.103 Uiso 1 1 calc R U
C4 C 0.6467(10) 0.3789(4) 0.2708(13) 0.094(2) Uani 1 1 d . U
H4 H 0.696936 0.407115 0.219824 0.113 Uiso 1 1 calc R U
C5 C 0.7070(10) 0.3365(5) 0.4143(15) 0.113(3) Uani 1 1 d . U
H5A H 0.671508 0.329036 0.508540 0.135 Uiso 1 1 calc R U
H5B H 0.793067 0.338919 0.456707 0.135 Uiso 1 1 calc R U
C6 C 0.6511(9) 0.3051(4) 0.2439(13) 0.098(2) Uani 1 1 d . U
H6A H 0.579353 0.278130 0.228410 0.117 Uiso 1 1 calc R U
H6B H 0.701196 0.288037 0.176457 0.117 Uiso 1 1 calc R U

loop_
_atom_site_aniso_label
_atom_site_aniso_U_11
_atom_site_aniso_U_22
_atom_site_aniso_U_33
_atom_site_aniso_U_23
_atom_site_aniso_U_13
_atom_site_aniso_U_12
Sb1 0.0479(2) 0.03311(17) 0.03641(18) -0.00024(14) 0.01415(16) -0.00393(14)
Br1 0.0868(5) 0.0417(3) 0.0474(3) 0.0104(2) 0.0174(3) -0.0021(3)
Br2 0.0728(4) 0.0618(4) 0.0549(4) -0.0193(3) 0.0170(3) 0.0074(3)
Br3 0.0465(3) 0.0650(4) 0.0792(5) 0.0048(3) 0.0175(3) -0.0053(3)
Br4 0.0746(4) 0.0551(3) 0.0496(3) -0.0104(3) 0.0290(3) -0.0002(3)
Br5 0.0440(3) 0.0693(4) 0.0702(4) -0.0069(3) 0.0138(3) -0.0117(3)
N1 0.050(3) 0.062(3) 0.080(4) -0.003(3) 0.014(3) -0.005(2)
C1 0.061(4) 0.107(5) 0.103(5) -0.015(4) 0.024(4) -0.023(4)
C2 0.086(5) 0.119(6) 0.125(6) -0.010(5) 0.022(5) -0.039(5)
C3 0.065(4) 0.127(6) 0.124(6) -0.001(5) 0.013(5) -0.015(4)
N2 0.072(4) 0.064(4) 0.104(5) 0.010(4) 0.002(4) 0.004(3)
C4 0.119(6) 0.067(4) 0.104(6) 0.000(4) 0.046(5) -0.008(4)
C5 0.111(6) 0.100(5) 0.123(6) -0.004(5) 0.033(6) 0.018(5)
C6 0.113(6) 0.067(4) 0.123(6) -0.017(4) 0.053(5) 0.000(4)

loop_
_atom_type_symbol
_atom_type_description
_atom_type_scat_dispersion_real
_atom_type_scat_dispersion_imag
_atom_type_scat_source
C C 0.0033 0.0016 'International Tables Vol C Tables 4.2.6.8 and 6.1.1.4'
H H 0.0000 0.0000 'International Tables Vol C Tables 4.2.6.8 and 6.1.1.4'
Br Br -0.2901 2.4595 'International Tables Vol C Tables 4.2.6.8 and 6.1.1.4'
N N 0.0061 0.0033 'International Tables Vol C Tables 4.2.6.8 and 6.1.1.4'
Sb Sb -0.5866 1.5461 'International Tables Vol C Tables 4.2.6.8 and 6.1.1.4'

loop_
_geom_angle_atom_site_label_1
_geom_angle_atom_site_label_2
_geom_angle_atom_site_label_3
_geom_angle
Br1 Sb1 Br5 88.88(3)
Br1 Sb1 Br4 92.63(3)
Br5 Sb1 Br4 87.82(3)
Br1 Sb1 Br3 87.89(3)
Br5 Sb1 Br3 176.70(2)
Br4 Sb1 Br3 91.65(3)
Br1 Sb1 Br2 87.74(3)
Br5 Sb1 Br2 90.46(3)
Br4 Sb1 Br2 178.23(3)
Br3 Sb1 Br2 90.10(3)
C1 N1 H1A 109.5
C1 N1 H1B 109.5
H1A N1 H1B 109.5
C1 N1 H1C 109.5
H1A N1 H1C 109.5
H1B N1 H1C 109.5
C2 C1 C3 61.1(7)
C2 C1 N1 119.8(9)
C3 C1 N1 118.9(8)
C2 C1 H1 115.4
C3 C1 H1 115.4
N1 C1 H1 115.4
C1 C2 C3 60.4(7)
C1 C2 H2D 117.7
C3 C2 H2D 117.7
C1 C2 H2E 117.7
C3 C2 H2E 117.7
H2D C2 H2E 114.9
C1 C3 C2 58.5(7)
C1 C3 H3A 117.9
C2 C3 H3A 117.9
C1 C3 H3B 117.9
C2 C3 H3B 117.9
H3A C3 H3B 115.1
C4 N2 H2A 109.5
C4 N2 H2B 109.5
H2A N2 H2B 109.5
C4 N2 H2C 109.5
H2A N2 H2C 109.5
H2B N2 H2C 109.5
C5 C4 C6 60.4(7)
C5 C4 N2 120.2(9)
C6 C4 N2 119.3(8)
C5 C4 H4 115.3
C6 C4 H4 115.3
N2 C4 H4 115.3
C4 C5 C6 61.5(7)
C4 C5 H5A 117.6
C6 C5 H5A 117.6
C4 C5 H5B 117.6
C6 C5 H5B 117.6
H5A C5 H5B 114.7
C5 C6 C4 58.0(6)
C5 C6 H6A 118.0
C4 C6 H6A 118.0
C5 C6 H6B 118.0
C4 C6 H6B 118.0
H6A C6 H6B 115.1

loop_
_geom_bond_atom_site_label_1
_geom_bond_atom_site_label_2
_geom_bond_distance
Sb1 Br1 2.5943(8)
Sb1 Br5 2.6931(10)
Sb1 Br4 2.7025(8)
Sb1 Br3 2.8867(11)
Sb1 Br2 2.8960(8)
N1 C1 1.462(9)
N1 H1A 0.8900
N1 H1B 0.8900
N1 H1C 0.8900
C1 C2 1.402(12)
C1 C3 1.430(12)
C1 H1 0.9800
C2 C3 1.440(13)
C2 H2D 0.9700
C2 H2E 0.9700
C3 H3A 0.9700
C3 H3B 0.9700
N2 C4 1.470(11)
N2 H2A 0.8900
N2 H2B 0.8900
N2 H2C 0.8900
C4 C5 1.379(13)
C4 C6 1.428(11)
C4 H4 0.9800
C5 C6 1.414(13)
C5 H5A 0.9700
C5 H5B 0.9700
C6 H6A 0.9700
C6 H6B 0.9700

loop_
_geom_hbond_atom_site_label_D
_geom_hbond_atom_site_label_H
_geom_hbond_atom_site_label_A
_geom_hbond_distance_DH
_geom_hbond_distance_HA
_geom_hbond_distance_DA
_geom_hbond_angle_DHA
_geom_hbond_site_symmetry_A
N1 H1A Br3 0.89 2.51 3.327(6) 152.8 .
N1 H1B Br4 0.89 2.60 3.432(6) 156.6 4_565
N1 H1C Br3 0.89 2.67 3.558(7) 172.6 4_566
C1 H1 Br3 0.98 3.13 3.975(10) 145.0 4_565
C2 H2E Br1 0.97 3.10 4.019(10) 158.2 2_545
C2 H2E Br4 0.97 3.13 3.681(10) 117.4 2_546
N2 H2A Br4 0.89 2.71 3.479(6) 146.0 1_554
N2 H2B Br1 0.89 2.90 3.666(7) 145.0 3_666
N2 H2B Br5 0.89 3.04 3.665(6) 128.7 3_666
N2 H2C Br2 0.89 2.69 3.567(7) 169.1 .
C4 H4 Br4 0.98 3.05 3.869(9) 141.4 3_666
C5 H5B Br3 0.97 3.10 4.042(11) 165.6 1_655

loop_
_geom_torsion_atom_site_label_1
_geom_torsion_atom_site_label_2
_geom_torsion_atom_site_label_3
_geom_torsion_atom_site_label_4
_geom_torsion
N1 C1 C2 C3 108.7(10)
N1 C1 C3 C2 -110.1(10)
N2 C4 C5 C6 108.7(10)
N2 C4 C6 C5 -110.1(11)
